data_1529393
loop_
_publ_author_name
'Liu, Qiong-Jie'
'Yan, Wen-Guang'
'Wang, Lijia'
'Zhang, X. Peter'
'Tang, Yong'

_publ_section_title
;
 One-Pot Catalytic Asymmetric Synthesis of Tetrahydrocarbazoles.
;
_journal_issue 16
_journal_name_full 'Organic letters'
_journal_page_first 4014
_journal_page_last 4017
_journal_paper_doi 10.1021/acs.orglett.5b01909
_journal_volume 17
_journal_year 2015
_chemical_absolute_configuration ad
_chemical_formula_sum 'C25 H24 Cl N O5'
_chemical_formula_weight 453.90
_chemical_name_systematic
; 
 ? 
;
_space_group_crystal_system orthorhombic
_space_group_IT_number 19
_space_group_name_Hall 'P 2ac 2ab'
_space_group_name_H-M_alt 'P 21 21 21'
_symmetry_space_group_name_Hall 'P 2ac 2ab'
_symmetry_space_group_name_H-M 'P 21 21 21'
_atom_sites_solution_hydrogens geom
_audit_creation_method SHELXL-2014
_cell_angle_alpha 90
_cell_angle_beta 90
_cell_angle_gamma 90
_cell_formula_units_Z 4
_cell_length_a 6.9051(7)
_cell_length_b 18.0332(19)
_cell_length_c 18.2794(19)
_cell_measurement_reflns_used 4915
_cell_measurement_temperature 296(2)
_cell_measurement_theta_max 48.146
_cell_measurement_theta_min 4.457
_cell_volume 2276.2(4)
_computing_cell_refinement 'Bruker SAINT'
_computing_data_collection 'Bruker APEX2'
_computing_data_reduction 'Bruker SAINT'
_computing_molecular_graphics 'Bruker SHELXTL'
_computing_publication_material 'Bruker SHELXTL'
_computing_structure_refinement 'SHELXL-2014 (Sheldrick, 2014)'
_computing_structure_solution 'SHELXS-97 (Sheldrick, 2008)'
_diffrn_ambient_temperature 296(2)
_diffrn_measured_fraction_theta_full 1.000
_diffrn_measured_fraction_theta_max 1.000
_diffrn_measurement_device_type 'Bruker APEX-II CCD'
_diffrn_measurement_method '\f and \w scans'
_diffrn_radiation_type MoK\a
_diffrn_radiation_wavelength 0.71073
_diffrn_reflns_av_R_equivalents 0.0264
_diffrn_reflns_av_unetI/netI 0.0249
_diffrn_reflns_laue_measured_fraction_full 1.000
_diffrn_reflns_laue_measured_fraction_max 1.000
_diffrn_reflns_limit_h_max 8
_diffrn_reflns_limit_h_min -8
_diffrn_reflns_limit_k_max 22
_diffrn_reflns_limit_k_min -22
_diffrn_reflns_limit_l_max 21
_diffrn_reflns_limit_l_min -22
_diffrn_reflns_number 16490
_diffrn_reflns_point_group_measured_fraction_full 1.000
_diffrn_reflns_point_group_measured_fraction_max 1.000
_diffrn_reflns_theta_full 25.242
_diffrn_reflns_theta_max 25.999
_diffrn_reflns_theta_min 2.228
_exptl_absorpt_coefficient_mu 0.204
_exptl_absorpt_correction_T_max 0.7457
_exptl_absorpt_correction_T_min 0.6588
_exptl_absorpt_correction_type multi-scan
_exptl_absorpt_process_details sadabs
_exptl_crystal_colour colorless
_exptl_crystal_density_diffrn 1.325
_exptl_crystal_description prismatic
_exptl_crystal_F_000 952
_exptl_crystal_size_max 0.211
_exptl_crystal_size_mid 0.165
_exptl_crystal_size_min 0.112
_refine_diff_density_max 0.206
_refine_diff_density_min -0.222
_refine_diff_density_rms 0.029
_refine_ls_abs_structure_details
; 
 Flack x determined using 1335 quotients [(I+)-(I-)]/[(I+)+(I-)] 
 (Parsons, Flack and Wagner, Acta Cryst. B69 (2013) 249-259). 
;
_refine_ls_abs_structure_Flack -0.01(3)
_refine_ls_extinction_coef 0.0035(14)
_refine_ls_extinction_expression Fc^*^=kFc[1+0.001xFc^2^\l^3^/sin(2\q)]^-1/4^
_refine_ls_extinction_method SHELXL
_refine_ls_goodness_of_fit_ref 1.019
_refine_ls_hydrogen_treatment constr
_refine_ls_matrix_type full
_refine_ls_number_parameters 294
_refine_ls_number_reflns 4473
_refine_ls_number_restraints 0
_refine_ls_restrained_S_all 1.019
_refine_ls_R_factor_all 0.0504
_refine_ls_R_factor_gt 0.0376
_refine_ls_shift/su_max 0.024
_refine_ls_shift/su_mean 0.001
_refine_ls_structure_factor_coef Fsqd
_refine_ls_weighting_details 'w=1/[\s^2^(Fo^2^)+(0.0514P)^2^+0.2767P] where P=(Fo^2^+2Fc^2^)/3'
_refine_ls_weighting_scheme calc
_refine_ls_wR_factor_gt 0.0909
_refine_ls_wR_factor_ref 0.0989
_reflns_Friedel_coverage 0.740
_reflns_friedel_fraction_full 1.000
_reflns_friedel_fraction_max 1.000
_reflns_number_gt 3674
_reflns_number_total 4473
_reflns_threshold_expression 'I > 2\s(I)'
_cod_data_source_file ol5b01909_si_002.cif
_cod_data_source_block dm14418
_cod_depositor_comments 'Adding full bibliography for 1529393.cif.'
_cod_database_code 1529393
_shelx_space_group_comment
; 
The symmetry employed for this shelxl refinement is uniquely defined 
by the following loop, which should always be used as a source of 
symmetry information in preference to the above space-group names. 
They are only intended as comments. 
;
_shelxl_version_number 2014-3

loop_
_space_group_symop_operation_xyz
'x, y, z'
'-x+1/2, -y, z+1/2'
'-x, y+1/2, -z+1/2'
'x+1/2, -y+1/2, -z'

loop_
_atom_site_label
_atom_site_type_symbol
_atom_site_fract_x
_atom_site_fract_y
_atom_site_fract_z
_atom_site_U_iso_or_equiv
_atom_site_adp_type
_atom_site_occupancy
_atom_site_site_symmetry_order
_atom_site_calc_flag
_atom_site_refinement_flags_posn
_atom_site_refinement_flags_adp
Cl1 Cl -0.54448(19) 1.15052(7) 0.95683(6) 0.1045(4) Uani 1 1 d . .
N1 N 0.1758(4) 1.13507(12) 0.79145(13) 0.0545(7) Uani 1 1 d . .
O1 O -0.0870(4) 0.81421(13) 1.09443(11) 0.0729(7) Uani 1 1 d . .
O2 O 0.5102(4) 0.85780(14) 0.70778(13) 0.0753(7) Uani 1 1 d . .
O3 O 0.4140(3) 0.91130(12) 0.60427(10) 0.0576(5) Uani 1 1 d . .
O4 O -0.0328(3) 0.91203(12) 0.64322(11) 0.0652(6) Uani 1 1 d . .
O5 O 0.0977(3) 1.02268(11) 0.62156(10) 0.0532(5) Uani 1 1 d . .
C1 C 0.0143(5) 1.14934(15) 0.83195(15) 0.0564(8) Uani 1 1 d . .
C2 C -0.0577(7) 1.21635(17) 0.8577(2) 0.0746(11) Uani 1 1 d . .
H2 H 0.0075 1.2606 0.8492 0.090 Uiso 1 1 calc R U
C3 C -0.2272(7) 1.2151(2) 0.8961(2) 0.0813(13) Uani 1 1 d . .
H3 H -0.2778 1.2592 0.9141 0.098 Uiso 1 1 calc R U
C4 C -0.3263(6) 1.1488(2) 0.90882(16) 0.0697(10) Uani 1 1 d . .
C5 C -0.2558(5) 1.08145(18) 0.88570(15) 0.0567(8) Uani 1 1 d . .
H5 H -0.3213 1.0375 0.8956 0.068 Uiso 1 1 calc R U
C6 C -0.0819(5) 1.08172(14) 0.84680(14) 0.0482(7) Uani 1 1 d . .
C7 C 0.0311(4) 1.02511(13) 0.81377(13) 0.0421(6) Uani 1 1 d . .
C8 C 0.1854(5) 1.05909(14) 0.78066(14) 0.0447(7) Uani 1 1 d . .
C9 C 0.3306(4) 1.02022(15) 0.73755(14) 0.0433(6) Uani 1 1 d . .
C10 C 0.2490(4) 0.94623(14) 0.71096(13) 0.0388(6) Uani 1 1 d . .
C11 C 0.1671(4) 0.90354(14) 0.77700(14) 0.0406(6) Uani 1 1 d . .
H11A H 0.1257 0.8548 0.7610 0.049 Uiso 1 1 calc R U
H11B H 0.2692 0.8968 0.8128 0.049 Uiso 1 1 calc R U
C12 C -0.0045(4) 0.94303(13) 0.81356(13) 0.0395(6) Uani 1 1 d . .
H12 H -0.1203 0.9335 0.7840 0.047 Uiso 1 1 calc R U
C13 C 0.5111(5) 1.04151(19) 0.72489(17) 0.0607(8) Uani 1 1 d . .
H13A H 0.5567 1.0858 0.7445 0.073 Uiso 1 1 calc R U
H13B H 0.5922 1.0122 0.6963 0.073 Uiso 1 1 calc R U
C14 C 0.2950(7) 1.19207(19) 0.7578(2) 0.0808(12) Uani 1 1 d . .
H14A H 0.4052 1.2019 0.7883 0.121 Uiso 1 1 calc R U
H14B H 0.2203 1.2366 0.7522 0.121 Uiso 1 1 calc R U
H14C H 0.3380 1.1754 0.7106 0.121 Uiso 1 1 calc R U
C15 C -0.0376(4) 0.91006(13) 0.88904(13) 0.0394(6) Uani 1 1 d . .
C16 C 0.0679(5) 0.93402(15) 0.94878(14) 0.0457(6) Uani 1 1 d . .
H16 H 0.1547 0.9730 0.9432 0.055 Uiso 1 1 calc R U
C17 C 0.0471(5) 0.90132(16) 1.01625(14) 0.0497(7) Uani 1 1 d . .
H17 H 0.1186 0.9186 1.0559 0.060 Uiso 1 1 calc R U
C18 C -0.0797(5) 0.84302(15) 1.02522(14) 0.0481(7) Uani 1 1 d . .
C19 C -0.1883(5) 0.81892(16) 0.96707(16) 0.0539(7) Uani 1 1 d . .
H19 H -0.2753 0.7800 0.9727 0.065 Uiso 1 1 calc R U
C20 C -0.1667(4) 0.85354(15) 0.89951(15) 0.0481(7) Uani 1 1 d . .
H20 H -0.2422 0.8378 0.8604 0.058 Uiso 1 1 calc R U
C21 C -0.2176(9) 0.7565(3) 1.1095(2) 0.120(2) Uani 1 1 d . .
H21A H -0.1869 0.7143 1.0796 0.179 Uiso 1 1 calc R U
H21B H -0.3471 0.7727 1.0989 0.179 Uiso 1 1 calc R U
H21C H -0.2083 0.7430 1.1601 0.179 Uiso 1 1 calc R U
C22 C 0.4064(4) 0.89929(16) 0.67531(15) 0.0470(7) Uani 1 1 d . .
C23 C 0.5618(5) 0.8734(2) 0.56237(18) 0.0678(10) Uani 1 1 d . .
H23A H 0.5696 0.8226 0.5779 0.102 Uiso 1 1 calc R U
H23B H 0.6845 0.8972 0.5701 0.102 Uiso 1 1 calc R U
H23C H 0.5294 0.8753 0.5113 0.102 Uiso 1 1 calc R U
C24 C 0.0876(4) 0.95750(14) 0.65508(14) 0.0416(6) Uani 1 1 d . .
C25 C -0.0460(6) 1.0367(2) 0.56680(19) 0.0779(11) Uani 1 1 d . .
H25A H -0.1712 1.0396 0.5894 0.117 Uiso 1 1 calc R U
H25B H -0.0452 0.9972 0.5316 0.117 Uiso 1 1 calc R U
H25C H -0.0177 1.0828 0.5427 0.117 Uiso 1 1 calc R U

loop_
_atom_site_aniso_label
_atom_site_aniso_U_11
_atom_site_aniso_U_22
_atom_site_aniso_U_33
_atom_site_aniso_U_23
_atom_site_aniso_U_13
_atom_site_aniso_U_12
Cl1 0.1099(9) 0.1296(9) 0.0741(6) -0.0112(6) 0.0108(6) 0.0665(8)
N1 0.0795(18) 0.0330(11) 0.0511(14) 0.0026(10) -0.0096(14) -0.0075(12)
O1 0.1001(18) 0.0741(15) 0.0446(11) 0.0166(10) 0.0044(12) -0.0332(15)
O2 0.0762(16) 0.0828(16) 0.0669(14) 0.0161(12) 0.0121(13) 0.0312(14)
O3 0.0574(12) 0.0758(14) 0.0396(11) -0.0030(9) 0.0094(10) 0.0019(12)
O4 0.0676(14) 0.0699(14) 0.0583(12) 0.0049(11) -0.0153(12) -0.0264(12)
O5 0.0560(12) 0.0538(11) 0.0497(11) 0.0152(9) -0.0122(9) -0.0026(10)
C1 0.086(2) 0.0376(14) 0.0459(15) -0.0025(12) -0.0187(16) 0.0101(16)
C2 0.114(3) 0.0425(17) 0.067(2) -0.0083(15) -0.023(3) 0.017(2)
C3 0.119(4) 0.060(2) 0.064(2) -0.0180(17) -0.025(3) 0.045(2)
C4 0.086(2) 0.081(2) 0.0425(16) -0.0109(16) -0.0126(17) 0.041(2)
C5 0.073(2) 0.0594(18) 0.0379(14) -0.0029(13) -0.0083(15) 0.0225(16)
C6 0.0675(19) 0.0425(14) 0.0346(13) -0.0004(11) -0.0102(14) 0.0118(14)
C7 0.0576(17) 0.0349(13) 0.0337(12) 0.0008(10) -0.0038(13) 0.0038(12)
C8 0.0629(18) 0.0342(13) 0.0369(13) 0.0012(11) -0.0096(14) -0.0032(13)
C9 0.0524(16) 0.0436(14) 0.0339(13) 0.0056(11) -0.0075(12) -0.0088(13)
C10 0.0449(15) 0.0376(13) 0.0340(12) 0.0010(10) 0.0014(11) -0.0017(12)
C11 0.0524(16) 0.0348(12) 0.0346(13) 0.0038(10) 0.0031(12) 0.0027(13)
C12 0.0483(16) 0.0354(12) 0.0347(12) -0.0005(10) -0.0018(12) 0.0013(12)
C13 0.058(2) 0.068(2) 0.0564(18) 0.0000(15) -0.0076(16) -0.0159(17)
C14 0.111(3) 0.0432(17) 0.088(3) 0.0129(17) -0.002(2) -0.019(2)
C15 0.0467(15) 0.0361(12) 0.0353(12) -0.0022(10) 0.0049(12) 0.0003(12)
C16 0.0522(16) 0.0423(14) 0.0426(14) 0.0023(11) 0.0017(13) -0.0124(13)
C17 0.0614(18) 0.0499(15) 0.0380(14) -0.0016(12) 0.0002(14) -0.0128(15)
C18 0.0604(17) 0.0447(14) 0.0390(14) 0.0029(12) 0.0076(14) -0.0082(14)
C19 0.0621(18) 0.0480(16) 0.0516(17) -0.0002(13) 0.0094(15) -0.0199(15)
C20 0.0530(16) 0.0465(15) 0.0448(15) -0.0052(12) -0.0008(13) -0.0113(14)
C21 0.166(5) 0.121(4) 0.072(3) 0.039(3) 0.002(3) -0.079(4)
C22 0.0465(16) 0.0476(15) 0.0468(16) 0.0035(12) 0.0049(13) -0.0012(14)
C23 0.054(2) 0.084(2) 0.065(2) -0.0209(17) 0.0213(17) -0.0111(18)
C24 0.0470(15) 0.0431(14) 0.0346(13) 0.0007(11) 0.0024(12) -0.0045(13)
C25 0.066(2) 0.099(3) 0.069(2) 0.0299(19) -0.0216(19) 0.002(2)

loop_
_atom_type_symbol
_atom_type_description
_atom_type_scat_dispersion_real
_atom_type_scat_dispersion_imag
_atom_type_scat_source
C C 0.0033 0.0016 'International Tables Vol C Tables 4.2.6.8 and 6.1.1.4'
H H 0.0000 0.0000 'International Tables Vol C Tables 4.2.6.8 and 6.1.1.4'
N N 0.0061 0.0033 'International Tables Vol C Tables 4.2.6.8 and 6.1.1.4'
O O 0.0106 0.0060 'International Tables Vol C Tables 4.2.6.8 and 6.1.1.4'
Cl Cl 0.1484 0.1585 'International Tables Vol C Tables 4.2.6.8 and 6.1.1.4'

loop_
_geom_angle_atom_site_label_1
_geom_angle_atom_site_label_2
_geom_angle_atom_site_label_3
_geom_angle
C1 N1 C8 107.6(3)
C1 N1 C14 124.0(3)
C8 N1 C14 127.7(3)
C18 O1 C21 119.1(3)
C22 O3 C23 118.2(3)
C24 O5 C25 116.3(2)
N1 C1 C2 129.9(3)
N1 C1 C6 109.0(2)
C2 C1 C6 121.1(4)
C3 C2 C1 117.8(4)
C3 C2 H2 121.1
C1 C2 H2 121.1
C2 C3 C4 121.4(3)
C2 C3 H3 119.3
C4 C3 H3 119.3
C5 C4 C3 122.1(4)
C5 C4 Cl1 118.5(3)
C3 C4 Cl1 119.4(3)
C4 C5 C6 117.3(3)
C4 C5 H5 121.4
C6 C5 H5 121.4
C5 C6 C1 120.3(3)
C5 C6 C7 133.4(3)
C1 C6 C7 106.3(3)
C8 C7 C6 107.1(2)
C8 C7 C12 124.6(2)
C6 C7 C12 128.3(3)
C7 C8 N1 110.0(3)
C7 C8 C9 124.0(2)
N1 C8 C9 125.9(3)
C13 C9 C8 127.1(3)
C13 C9 C10 123.0(3)
C8 C9 C10 109.8(2)
C22 C10 C9 111.0(2)
C22 C10 C24 108.0(2)
C9 C10 C24 111.5(2)
C22 C10 C11 108.6(2)
C9 C10 C11 108.8(2)
C24 C10 C11 108.9(2)
C12 C11 C10 113.1(2)
C12 C11 H11A 109.0
C10 C11 H11A 109.0
C12 C11 H11B 109.0
C10 C11 H11B 109.0
H11A C11 H11B 107.8
C7 C12 C15 114.1(2)
C7 C12 C11 109.4(2)
C15 C12 C11 109.2(2)
C7 C12 H12 108.0
C15 C12 H12 108.0
C11 C12 H12 108.0
C9 C13 H13A 120.0
C9 C13 H13B 120.0
H13A C13 H13B 120.0
N1 C14 H14A 109.5
N1 C14 H14B 109.5
H14A C14 H14B 109.5
N1 C14 H14C 109.5
H14A C14 H14C 109.5
H14B C14 H14C 109.5
C20 C15 C16 117.8(2)
C20 C15 C12 121.1(2)
C16 C15 C12 121.1(2)
C17 C16 C15 121.3(3)
C17 C16 H16 119.3
C15 C16 H16 119.3
C16 C17 C18 120.1(3)
C16 C17 H17 120.0
C18 C17 H17 120.0
O1 C18 C19 125.2(3)
O1 C18 C17 115.0(3)
C19 C18 C17 119.8(2)
C18 C19 C20 119.1(3)
C18 C19 H19 120.4
C20 C19 H19 120.4
C15 C20 C19 121.9(3)
C15 C20 H20 119.0
C19 C20 H20 119.0
O1 C21 H21A 109.5
O1 C21 H21B 109.5
H21A C21 H21B 109.5
O1 C21 H21C 109.5
H21A C21 H21C 109.5
H21B C21 H21C 109.5
O2 C22 O3 124.7(3)
O2 C22 C10 124.3(3)
O3 C22 C10 111.0(2)
O3 C23 H23A 109.5
O3 C23 H23B 109.5
H23A C23 H23B 109.5
O3 C23 H23C 109.5
H23A C23 H23C 109.5
H23B C23 H23C 109.5
O4 C24 O5 124.3(3)
O4 C24 C10 122.8(2)
O5 C24 C10 112.9(2)
O5 C25 H25A 109.5
O5 C25 H25B 109.5
H25A C25 H25B 109.5
O5 C25 H25C 109.5
H25A C25 H25C 109.5
H25B C25 H25C 109.5

loop_
_geom_bond_atom_site_label_1
_geom_bond_atom_site_label_2
_geom_bond_distance
Cl1 C4 1.744(4)
N1 C1 1.363(4)
N1 C8 1.386(3)
N1 C14 1.453(4)
O1 C18 1.368(3)
O1 C21 1.404(4)
O2 C22 1.194(4)
O3 C22 1.317(3)
O3 C23 1.448(4)
O4 C24 1.187(3)
O5 C24 1.327(3)
O5 C25 1.432(4)
C1 C2 1.389(4)
C1 C6 1.415(4)
C2 C3 1.364(6)
C2 H2 0.9300
C3 C4 1.398(6)
C3 H3 0.9300
C4 C5 1.374(4)
C5 C6 1.395(4)
C5 H5 0.9300
C6 C7 1.420(4)
C7 C8 1.370(4)
C7 C12 1.500(3)
C8 C9 1.455(4)
C9 C13 1.325(4)
C9 C10 1.528(3)
C10 C22 1.524(4)
C10 C24 1.526(4)
C10 C11 1.539(3)
C11 C12 1.535(4)
C11 H11A 0.9700
C11 H11B 0.9700
C12 C15 1.520(3)
C12 H12 0.9800
C13 H13A 0.9300
C13 H13B 0.9300
C14 H14A 0.9600
C14 H14B 0.9600
C14 H14C 0.9600
C15 C20 1.368(4)
C15 C16 1.382(4)
C16 C17 1.375(4)
C16 H16 0.9300
C17 C18 1.378(4)
C17 H17 0.9300
C18 C19 1.372(4)
C19 C20 1.392(4)
C19 H19 0.9300
C20 H20 0.9300
C21 H21A 0.9600
C21 H21B 0.9600
C21 H21C 0.9600
C23 H23A 0.9600
C23 H23B 0.9600
C23 H23C 0.9600
C25 H25A 0.9600
C25 H25B 0.9600
C25 H25C 0.9600

loop_
_geom_hbond_atom_site_label_D
_geom_hbond_atom_site_label_H
_geom_hbond_atom_site_label_A
_geom_hbond_distance_DH
_geom_hbond_distance_HA
_geom_hbond_distance_DA
_geom_hbond_angle_DHA
_geom_hbond_site_symmetry_A
C23 H23B O4 0.96 2.38 3.241(4) 148.9 1_655
C17 H17 O5 0.93 2.53 3.406(4) 157.0 2_575
C23 H23B O4 0.96 2.38 3.241(4) 148.9 1_655
C17 H17 O5 0.93 2.53 3.406(4) 157.0 2_575
C17 H17 O5 0.93 2.53 3.406(4) 157.0 2_575
C23 H23B O4 0.96 2.38 3.241(4) 148.9 1_655
C17 H17 O5 0.93 2.53 3.406(4) 157.0 2_575
C23 H23B O4 0.96 2.38 3.241(4) 148.9 1_655

loop_
_geom_torsion_atom_site_label_1
_geom_torsion_atom_site_label_2
_geom_torsion_atom_site_label_3
_geom_torsion_atom_site_label_4
_geom_torsion
C8 N1 C1 C2 179.2(3)
C14 N1 C1 C2 -9.1(5)
C8 N1 C1 C6 -0.5(3)
C14 N1 C1 C6 171.2(3)
N1 C1 C2 C3 178.5(3)
C6 C1 C2 C3 -1.9(5)
C1 C2 C3 C4 -0.3(5)
C2 C3 C4 C5 2.1(5)
C2 C3 C4 Cl1 -178.9(3)
C3 C4 C5 C6 -1.7(4)
Cl1 C4 C5 C6 179.4(2)
C4 C5 C6 C1 -0.5(4)
C4 C5 C6 C7 -178.6(3)
N1 C1 C6 C5 -178.0(2)
C2 C1 C6 C5 2.3(4)
N1 C1 C6 C7 0.6(3)
C2 C1 C6 C7 -179.1(3)
C5 C6 C7 C8 177.8(3)
C1 C6 C7 C8 -0.5(3)
C5 C6 C7 C12 -2.3(5)
C1 C6 C7 C12 179.4(3)
C6 C7 C8 N1 0.2(3)
C12 C7 C8 N1 -179.7(2)
C6 C7 C8 C9 -176.8(2)
C12 C7 C8 C9 3.3(4)
C1 N1 C8 C7 0.2(3)
C14 N1 C8 C7 -171.1(3)
C1 N1 C8 C9 177.2(3)
C14 N1 C8 C9 5.9(5)
C7 C8 C9 C13 -155.4(3)
N1 C8 C9 C13 28.0(4)
C7 C8 C9 C10 21.3(3)
N1 C8 C9 C10 -155.3(3)
C13 C9 C10 C22 5.2(4)
C8 C9 C10 C22 -171.7(2)
C13 C9 C10 C24 -115.2(3)
C8 C9 C10 C24 67.9(3)
C13 C9 C10 C11 124.7(3)
C8 C9 C10 C11 -52.1(3)
C22 C10 C11 C12 -175.3(2)
C9 C10 C11 C12 63.7(3)
C24 C10 C11 C12 -58.0(3)
C8 C7 C12 C15 127.9(3)
C6 C7 C12 C15 -52.0(4)
C8 C7 C12 C11 5.2(3)
C6 C7 C12 C11 -174.7(3)
C10 C11 C12 C7 -38.2(3)
C10 C11 C12 C15 -163.7(2)
C7 C12 C15 C20 143.8(3)
C11 C12 C15 C20 -93.4(3)
C7 C12 C15 C16 -39.0(4)
C11 C12 C15 C16 83.8(3)
C20 C15 C16 C17 1.3(4)
C12 C15 C16 C17 -176.0(3)
C15 C16 C17 C18 0.6(5)
C21 O1 C18 C19 -1.6(5)
C21 O1 C18 C17 177.5(4)
C16 C17 C18 O1 179.2(3)
C16 C17 C18 C19 -1.6(5)
O1 C18 C19 C20 179.8(3)
C17 C18 C19 C20 0.7(5)
C16 C15 C20 C19 -2.2(4)
C12 C15 C20 C19 175.1(3)
C18 C19 C20 C15 1.2(5)
C23 O3 C22 O2 -1.9(5)
C23 O3 C22 C10 177.3(2)
C9 C10 C22 O2 87.5(4)
C24 C10 C22 O2 -150.1(3)
C11 C10 C22 O2 -32.2(4)
C9 C10 C22 O3 -91.8(3)
C24 C10 C22 O3 30.7(3)
C11 C10 C22 O3 148.6(2)
C25 O5 C24 O4 -1.2(4)
C25 O5 C24 C10 178.4(3)
C22 C10 C24 O4 80.7(3)
C9 C10 C24 O4 -157.2(3)
C11 C10 C24 O4 -37.1(3)
C22 C10 C24 O5 -99.0(3)
C9 C10 C24 O5 23.2(3)
C11 C10 C24 O5 143.2(2)
